data_4032184
loop_
_publ_author_name
'Ravi, Manjula'
'Allu, Srinivasarao'
'Swamy, K. C. Kumara'

_publ_section_title
;
 Rhodium(III)-Catalyzed ortho-Alkylation of Phenoxy Substrates with Diazo
 Compounds via C-H Activation: A Case of Decarboxylative
 Pyrimidine/Pyridine Migratory Cyclization Rather than Removal of
 Pyrimidine/Pyridine Directing Group.
;
_journal_issue 5
_journal_name_full 'The Journal of organic chemistry'
_journal_page_first 2355
_journal_page_last 2363
_journal_paper_doi 10.1021/acs.joc.6b02693
_journal_volume 82
_journal_year 2017
_chemical_formula_sum 'C13 H10 N2 O2'
_chemical_formula_weight 226.23
_space_group_crystal_system monoclinic
_space_group_IT_number 15
_space_group_name_Hall '-C 2yc'
_space_group_name_H-M_alt 'C 1 2/c 1'
_symmetry_space_group_name_Hall '-C 2yc'
_symmetry_space_group_name_H-M 'C 1 2/c 1'
_atom_sites_solution_hydrogens mixed
_audit_creation_method SHELXL-2014/7
_cell_angle_alpha 90
_cell_angle_beta 99.378(3)
_cell_angle_gamma 90
_cell_formula_units_Z 8
_cell_length_a 23.0446(19)
_cell_length_b 6.2463(5)
_cell_length_c 15.0567(12)
_cell_measurement_reflns_used 9952
_cell_measurement_temperature 297(2)
_cell_measurement_theta_max 27.41
_cell_measurement_theta_min 3.02
_cell_volume 2138.3(3)
_computing_cell_refinement 'Bruker SAINT'
_computing_data_collection 'Bruker APEX2'
_computing_data_reduction 'Bruker SAINT'
_computing_molecular_graphics 'Bruker SHELXTL'
_computing_publication_material 'Bruker SHELXTL'
_computing_structure_refinement 'SHELXL-2014/7 (Sheldrick, 2014)'
_computing_structure_solution 'SHELXS-97 (Sheldrick 2008)'
_diffrn_ambient_temperature 297(2)
_diffrn_measured_fraction_theta_full 0.989
_diffrn_measured_fraction_theta_max 0.989
_diffrn_measurement_device_type 'Bruker APEX-II CCD'
_diffrn_measurement_method '\f and \w scans'
_diffrn_radiation_type MoK\a
_diffrn_radiation_wavelength 0.71073
_diffrn_reflns_av_R_equivalents 0.0251
_diffrn_reflns_av_unetI/netI 0.0127
_diffrn_reflns_Laue_measured_fraction_full 0.989
_diffrn_reflns_Laue_measured_fraction_max 0.989
_diffrn_reflns_limit_h_max 27
_diffrn_reflns_limit_h_min -27
_diffrn_reflns_limit_k_max 7
_diffrn_reflns_limit_k_min -7
_diffrn_reflns_limit_l_max 17
_diffrn_reflns_limit_l_min -17
_diffrn_reflns_number 17948
_diffrn_reflns_point_group_measured_fraction_full 0.989
_diffrn_reflns_point_group_measured_fraction_max 0.989
_diffrn_reflns_theta_full 25.000
_diffrn_reflns_theta_max 25.000
_diffrn_reflns_theta_min 3.022
_exptl_absorpt_coefficient_mu 0.097
_exptl_absorpt_correction_T_max 0.9834
_exptl_absorpt_correction_T_min 0.9785
_exptl_absorpt_correction_type empirical
_exptl_absorpt_process_details 'SADABS, Sheldrick (1996)'
_exptl_crystal_colour colorless
_exptl_crystal_density_diffrn 1.405
_exptl_crystal_density_method 'not measured'
_exptl_crystal_description blocks
_exptl_crystal_F_000 944
_exptl_crystal_size_max 0.24
_exptl_crystal_size_mid 0.18
_exptl_crystal_size_min 0.14
_refine_diff_density_max 0.224
_refine_diff_density_min -0.175
_refine_diff_density_rms 0.032
_refine_ls_extinction_method none
_refine_ls_goodness_of_fit_ref 1.046
_refine_ls_hydrogen_treatment mixed
_refine_ls_matrix_type full
_refine_ls_number_parameters 159
_refine_ls_number_reflns 1872
_refine_ls_number_restraints 0
_refine_ls_restrained_S_all 1.046
_refine_ls_R_factor_all 0.0422
_refine_ls_R_factor_gt 0.0379
_refine_ls_shift/su_max 0.052
_refine_ls_shift/su_mean 0.001
_refine_ls_structure_factor_coef Fsqd
_refine_ls_weighting_details 'w=1/[\s^2^(Fo^2^)+(0.0572P)^2^+1.2629P] where P=(Fo^2^+2Fc^2^)/3'
_refine_ls_weighting_scheme calc
_refine_ls_wR_factor_gt 0.1027
_refine_ls_wR_factor_ref 0.1063
_reflns_Friedel_coverage 0.000
_reflns_number_gt 1666
_reflns_number_total 1872
_reflns_threshold_expression 'I > 2\s(I)'
_cod_data_source_file jo6b02693_si_002.cif
_cod_data_source_block compd5a
_cod_depositor_comments
;
The following automatic conversions were performed:

'_space_group_crystal_system' value 'Monoclinic' changed to
'monoclinic' according to
/usr/data/users/saulius/crontab/automatic-downloads/rss-feeds/ACS/lib/dictionaries/cif_core.dic
dictionary named 'cif_core.dic' version 2.4.2 from 2011-04-26.

Automatic conversion script
Id: cif_fix_values 4268 2015-11-12 08:31:59Z antanas 

 Adding full bibliography for 4032183--4032185.cif.
;
_cod_database_code 4032184
_shelx_shelxl_version_number 2014/7
_shelx_space_group_comment
;
The symmetry employed for this shelxl refinement is uniquely defined
by the following loop, which should always be used as a source of
symmetry information in preference to the above space-group names.
They are only intended as comments.
;

loop_
_space_group_symop_operation_xyz
'x, y, z'
'-x, y, -z+1/2'
'x+1/2, y+1/2, z'
'-x+1/2, y+1/2, -z+1/2'
'-x, -y, -z'
'x, -y, z-1/2'
'-x+1/2, -y+1/2, -z'
'x+1/2, -y+1/2, z-1/2'

loop_
_atom_site_label
_atom_site_type_symbol
_atom_site_fract_x
_atom_site_fract_y
_atom_site_fract_z
_atom_site_U_iso_or_equiv
_atom_site_adp_type
_atom_site_occupancy
_atom_site_site_symmetry_order
_atom_site_calc_flag
_atom_site_refinement_flags_posn
_atom_site_refinement_flags_adp
O1 O 0.73095(4) 0.26406(17) 0.62433(7) 0.0464(3) Uani 1 1 d . .
O2 O 0.74949(5) -0.03755(19) 0.55149(8) 0.0539(3) Uani 1 1 d . .
N1 N 0.65103(5) -0.1946(2) 0.44058(8) 0.0392(3) Uani 1 1 d . .
N2 N 0.56392(5) 0.0065(2) 0.43638(8) 0.0425(3) Uani 1 1 d . .
C6 C 0.63314(6) 0.3153(2) 0.56840(9) 0.0352(3) Uani 1 1 d . .
C8 C 0.62219(6) -0.0204(2) 0.46787(9) 0.0353(3) Uani 1 1 d . .
C5 C 0.58072(6) 0.4270(2) 0.56426(10) 0.0411(4) Uani 1 1 d . .
H5 H 0.5470 0.3817 0.5263 0.049 Uiso 1 1 calc R U
C7 C 0.65307(6) 0.1254(2) 0.52751(9) 0.0366(3) Uani 1 1 d . .
C1 C 0.68202(6) 0.3926(2) 0.62632(9) 0.0393(3) Uani 1 1 d . .
C4 C 0.57945(7) 0.6078(3) 0.61782(10) 0.0461(4) Uani 1 1 d . .
H4 H 0.5443 0.6826 0.6149 0.055 Uiso 1 1 calc R U
C12 C 0.71350(6) 0.0987(2) 0.56411(10) 0.0405(4) Uani 1 1 d . .
C2 C 0.68186(7) 0.5704(3) 0.67945(10) 0.0460(4) Uani 1 1 d . .
H2 H 0.7158 0.6160 0.7167 0.055 Uiso 1 1 calc R U
C11 C 0.62358(7) -0.3407(3) 0.38346(10) 0.0458(4) Uani 1 1 d . .
H11 H 0.6442 -0.4574 0.3662 0.055 Uiso 1 1 calc R U
C9 C 0.53809(7) -0.1401(3) 0.38070(11) 0.0494(4) Uani 1 1 d . .
H9 H 0.4981 -0.1235 0.3595 0.059 Uiso 1 1 calc R U
C3 C 0.62871(7) 0.6808(3) 0.67549(10) 0.0466(4) Uani 1 1 d . .
C10 C 0.56585(7) -0.3174(3) 0.35117(11) 0.0524(4) Uani 1 1 d . .
H10 H 0.5456 -0.4153 0.3110 0.063 Uiso 1 1 calc R U
C13 C 0.62555(10) 0.8751(3) 0.73349(12) 0.0648(5) Uani 1 1 d . .
H13A H 0.6160 0.9984 0.6959 0.097 Uiso 1 1 calc R U
H13B H 0.6629 0.8966 0.7712 0.097 Uiso 1 1 calc R U
H13C H 0.5957 0.8542 0.7704 0.097 Uiso 1 1 calc R U
H1 H 0.6906(8) -0.214(3) 0.4657(11) 0.052(5) Uiso 1 1 d . .

loop_
_atom_site_aniso_label
_atom_site_aniso_U_11
_atom_site_aniso_U_22
_atom_site_aniso_U_33
_atom_site_aniso_U_23
_atom_site_aniso_U_13
_atom_site_aniso_U_12
O1 0.0371(6) 0.0470(6) 0.0510(6) -0.0076(5) -0.0055(4) 0.0079(5)
O2 0.0386(6) 0.0526(7) 0.0677(7) -0.0108(6) 0.0001(5) 0.0135(5)
N1 0.0341(6) 0.0408(7) 0.0413(7) -0.0016(5) 0.0018(5) 0.0030(5)
N2 0.0323(6) 0.0459(7) 0.0477(7) 0.0048(6) 0.0017(5) 0.0006(5)
C6 0.0349(7) 0.0369(7) 0.0337(7) 0.0059(6) 0.0057(5) 0.0024(6)
C8 0.0337(7) 0.0374(7) 0.0351(7) 0.0058(6) 0.0069(6) 0.0018(6)
C5 0.0371(8) 0.0441(8) 0.0421(8) 0.0048(6) 0.0063(6) 0.0051(6)
C7 0.0334(7) 0.0388(8) 0.0372(7) 0.0014(6) 0.0046(6) 0.0026(6)
C1 0.0389(8) 0.0395(8) 0.0384(7) 0.0028(6) 0.0028(6) 0.0060(6)
C4 0.0473(9) 0.0462(9) 0.0468(8) 0.0059(7) 0.0137(7) 0.0138(7)
C12 0.0364(8) 0.0404(8) 0.0438(8) -0.0019(6) 0.0034(6) 0.0040(6)
C2 0.0509(9) 0.0446(9) 0.0396(8) -0.0022(7) -0.0015(6) 0.0039(7)
C11 0.0502(9) 0.0416(8) 0.0437(8) -0.0039(6) 0.0018(7) 0.0008(7)
C9 0.0352(8) 0.0539(10) 0.0549(9) 0.0075(8) -0.0049(7) -0.0034(7)
C3 0.0612(10) 0.0416(8) 0.0380(8) 0.0024(6) 0.0109(7) 0.0096(7)
C10 0.0500(9) 0.0492(9) 0.0525(9) -0.0035(7) -0.0083(7) -0.0066(7)
C13 0.0878(14) 0.0535(10) 0.0536(10) -0.0081(8) 0.0130(9) 0.0162(10)

loop_
_atom_type_symbol
_atom_type_description
_atom_type_scat_dispersion_real
_atom_type_scat_dispersion_imag
_atom_type_scat_source
C C 0.0033 0.0016 'International Tables Vol C Tables 4.2.6.8 and 6.1.1.4'
H H 0.0000 0.0000 'International Tables Vol C Tables 4.2.6.8 and 6.1.1.4'
N N 0.0061 0.0033 'International Tables Vol C Tables 4.2.6.8 and 6.1.1.4'
O O 0.0106 0.0060 'International Tables Vol C Tables 4.2.6.8 and 6.1.1.4'

loop_
_geom_angle_atom_site_label_1
_geom_angle_atom_site_label_2
_geom_angle_atom_site_label_3
_geom_angle
C1 O1 C12 107.11(11)
C11 N1 C8 122.10(13)
C11 N1 H1 119.9(11)
C8 N1 H1 117.9(10)
C9 N2 C8 117.03(13)
C5 C6 C1 117.57(13)
C5 C6 C7 136.74(13)
C1 C6 C7 105.69(12)
N2 C8 N1 119.50(13)
N2 C8 C7 121.12(13)
N1 C8 C7 119.38(13)
C6 C5 C4 118.86(14)
C6 C5 H5 120.6
C4 C5 H5 120.6
C8 C7 C12 122.67(13)
C8 C7 C6 130.37(13)
C12 C7 C6 106.87(12)
C2 C1 O1 124.14(13)
C2 C1 C6 124.60(14)
O1 C1 C6 111.25(12)
C3 C4 C5 122.46(14)
C3 C4 H4 118.8
C5 C4 H4 118.8
O2 C12 O1 119.11(13)
O2 C12 C7 131.80(14)
O1 C12 C7 109.09(12)
C1 C2 C3 117.43(15)
C1 C2 H2 121.3
C3 C2 H2 121.3
N1 C11 C10 119.51(15)
N1 C11 H11 120.2
C10 C11 H11 120.2
N2 C9 C10 125.09(14)
N2 C9 H9 117.5
C10 C9 H9 117.5
C4 C3 C2 119.07(14)
C4 C3 C13 121.07(15)
C2 C3 C13 119.86(15)
C11 C10 C9 116.76(15)
C11 C10 H10 121.6
C9 C10 H10 121.6
C3 C13 H13A 109.5
C3 C13 H13B 109.5
H13A C13 H13B 109.5
C3 C13 H13C 109.5
H13A C13 H13C 109.5
H13B C13 H13C 109.5

loop_
_geom_bond_atom_site_label_1
_geom_bond_atom_site_label_2
_geom_bond_distance
O1 C1 1.3887(17)
O1 C12 1.3898(18)
O2 C12 1.2246(18)
N1 C11 1.3402(19)
N1 C8 1.3723(18)
N1 H1 0.936(18)
N2 C9 1.316(2)
N2 C8 1.3598(19)
C6 C5 1.3875(19)
C6 C1 1.394(2)
C6 C7 1.4457(19)
C8 C7 1.390(2)
C5 C4 1.391(2)
C5 H5 0.9300
C7 C12 1.4214(19)
C1 C2 1.369(2)
C4 C3 1.389(2)
C4 H4 0.9300
C2 C3 1.398(2)
C2 H2 0.9300
C11 C10 1.348(2)
C11 H11 0.9300
C9 C10 1.388(2)
C9 H9 0.9300
C3 C13 1.504(2)
C10 H10 0.9300
C13 H13A 0.9600
C13 H13B 0.9600
C13 H13C 0.9600
